data_4124891
loop_
_publ_author_name
'Imada, Yasuyuki'
'Nakano, Hideyuki'
'Furukawa, Ko'
'Kishi, Ryohei'
'Nakano, Masayoshi'
'Maruyama, Hitoshi'
'Nakamoto, Masaaki'
'Sekiguchi, Akira'
'Ogawa, Masahiro'
'Ohta, Toshiaki'
'Yamamoto, Yohsuke'

_publ_section_title
;
 Isolation of Hypervalent Group-16 Radicals and Their Application in
 Organic-Radical Batteries.
;
_journal_issue 2
_journal_name_full 'Journal of the American Chemical Society'
_journal_page_first 479
_journal_page_last 482
_journal_paper_doi 10.1021/jacs.5b10774
_journal_volume 138
_journal_year 2016
_chemical_formula_sum 'C24 H23 F20 N O2 S'
_chemical_formula_weight 769.49
_chemical_name_systematic
;
 ?
;
_space_group_IT_number 20
_symmetry_cell_setting orthorhombic
_symmetry_space_group_name_Hall 'C 2c 2'
_symmetry_space_group_name_H-M 'C 2 2 21'
_atom_sites_solution_hydrogens geom
_atom_sites_solution_primary direct
_atom_sites_solution_secondary difmap
_audit_creation_method SHELXL-97
_cell_angle_alpha 90.00
_cell_angle_beta 90.00
_cell_angle_gamma 90.00
_cell_formula_units_Z 4
_cell_length_a 11.9982(10)
_cell_length_b 15.4400(13)
_cell_length_c 15.5724(14)
_cell_measurement_reflns_used 17771
_cell_measurement_temperature 173(2)
_cell_measurement_theta_max 27.645
_cell_measurement_theta_min 3.120
_cell_volume 2884.8(4)
_computing_cell_refinement PROCESS-AUTO
_computing_data_collection PROCESS-AUTO
_computing_molecular_graphics 'Yadokari-XG 2009 (Wakita Nemoto et al., 2009)'
_computing_publication_material 'Yadokari-XG 2009 (Wakita,Nemoto et al., 2009)'
_computing_structure_refinement 'SHELXL-97 (Sheldrick, 1997)'
_computing_structure_solution SIR-2004
_diffrn_ambient_temperature 173(2)
_diffrn_detector_area_resol_mean 10.0
_diffrn_measured_fraction_theta_full 0.996
_diffrn_measured_fraction_theta_max 0.996
_diffrn_measurement_device_type 'Rigaku SCXmini'
_diffrn_measurement_method \w-scans
_diffrn_radiation_monochromator Graphite
_diffrn_radiation_source 'long-fine-focus sealed tube'
_diffrn_radiation_type MoK\a
_diffrn_radiation_wavelength 0.71075
_diffrn_reflns_av_R_equivalents 0.0249
_diffrn_reflns_av_sigmaI/netI 0.0182
_diffrn_reflns_limit_h_max 15
_diffrn_reflns_limit_h_min -15
_diffrn_reflns_limit_k_max 20
_diffrn_reflns_limit_k_min -20
_diffrn_reflns_limit_l_max 20
_diffrn_reflns_limit_l_min -20
_diffrn_reflns_number 15117
_diffrn_reflns_theta_full 27.48
_diffrn_reflns_theta_max 27.48
_diffrn_reflns_theta_min 3.39
_exptl_absorpt_coefficient_mu 0.269
_exptl_absorpt_correction_T_max 1.0000
_exptl_absorpt_correction_T_min 0.8279
_exptl_absorpt_correction_type multi-scan
_exptl_absorpt_process_details
;
 'ABSCOR (Higashi, 1995)'
;
_exptl_crystal_colour colorless
_exptl_crystal_density_diffrn 1.772
_exptl_crystal_density_method 'not measured'
_exptl_crystal_description block
_exptl_crystal_F_000 1544
_exptl_crystal_size_max 0.53
_exptl_crystal_size_mid 0.49
_exptl_crystal_size_min 0.28
_refine_diff_density_max 0.327
_refine_diff_density_min -0.230
_refine_diff_density_rms 0.037
_refine_ls_abs_structure_details 'Flack H D (1983), Acta Cryst. A39, 876-881'
_refine_ls_abs_structure_Flack -0.06(7)
_refine_ls_extinction_method none
_refine_ls_goodness_of_fit_ref 1.060
_refine_ls_hydrogen_treatment constr
_refine_ls_matrix_type full
_refine_ls_number_parameters 221
_refine_ls_number_reflns 3310
_refine_ls_number_restraints 0
_refine_ls_restrained_S_all 1.060
_refine_ls_R_factor_all 0.0307
_refine_ls_R_factor_gt 0.0291
_refine_ls_shift/su_max 0.000
_refine_ls_shift/su_mean 0.000
_refine_ls_structure_factor_coef Fsqd
_refine_ls_weighting_details 'calc w=1/[\s^2^(Fo^2^)+(0.0379P)^2^+1.3187P] where P=(Fo^2^+2Fc^2^)/3'
_refine_ls_weighting_scheme calc
_refine_ls_wR_factor_gt 0.0738
_refine_ls_wR_factor_ref 0.0751
_reflns_number_gt 3164
_reflns_number_total 3310
_reflns_threshold_expression >2sigma(I)
_cod_data_source_file ja5b10774_si_002.cif
_cod_data_source_block 4-Et4N
_cod_database_code 4124891

loop_
_symmetry_equiv_pos_as_xyz
'x, y, z'
'-x, -y, z+1/2'
'x, -y, -z'
'-x, y, -z+1/2'
'x+1/2, y+1/2, z'
'-x+1/2, -y+1/2, z+1/2'
'x+1/2, -y+1/2, -z'
'-x+1/2, y+1/2, -z+1/2'

loop_
_atom_site_label
_atom_site_type_symbol
_atom_site_fract_x
_atom_site_fract_y
_atom_site_fract_z
_atom_site_U_iso_or_equiv
_atom_site_adp_type
_atom_site_occupancy
_atom_site_symmetry_multiplicity
_atom_site_calc_flag
_atom_site_refinement_flags
S1 S 0.5000 0.21978(3) 0.7500 0.02656(11) Uani 1 2 d S
O1 O 0.61625(10) 0.22944(8) 0.66435(7) 0.0313(2) Uani 1 1 d .
F5 F 0.72814(9) 0.29925(8) 0.83144(6) 0.0438(3) Uani 1 1 d .
F1 F 0.80873(9) 0.40221(8) 0.69617(8) 0.0518(3) Uani 1 1 d .
N1 N 0.58746(17) 0.0000 0.5000 0.0311(4) Uani 1 2 d S
F8 F 0.48457(14) 0.41344(9) 0.53728(9) 0.0655(4) Uani 1 1 d .
F7 F 0.70038(10) 0.26698(8) 0.51024(7) 0.0510(3) Uani 1 1 d .
F10 F 0.46915(11) 0.27685(9) 0.52997(9) 0.0596(3) Uani 1 1 d .
F6 F 0.70790(11) 0.40555(8) 0.53548(7) 0.0547(3) Uani 1 1 d .
F3 F 0.79618(13) 0.18892(8) 0.76693(9) 0.0637(4) Uani 1 1 d .
C2 C 0.57850(12) 0.37525(10) 0.70167(9) 0.0251(3) Uani 1 1 d .
F2 F 0.84915(10) 0.28316(12) 0.62936(8) 0.0639(4) Uani 1 1 d .
F4 F 0.90069(9) 0.29597(9) 0.79952(9) 0.0570(3) Uani 1 1 d .
C3 C 0.57938(14) 0.46510(10) 0.70188(10) 0.0300(3) Uani 1 1 d .
H3 H 0.6335 0.4959 0.6695 0.036 Uiso 1 1 calc R
F9 F 0.54654(14) 0.34737(11) 0.42818(8) 0.0698(4) Uani 1 1 d .
C5 C 0.65371(14) 0.31265(10) 0.65248(10) 0.0284(3) Uani 1 1 d .
C6 C 0.77657(14) 0.31889(13) 0.68512(12) 0.0381(4) Uani 1 1 d .
C7 C 0.79916(15) 0.27403(13) 0.77231(12) 0.0405(4) Uani 1 1 d .
C8 C 0.65116(17) 0.33207(12) 0.55387(11) 0.0369(4) Uani 1 1 d .
C9 C 0.53555(18) 0.34201(12) 0.51225(12) 0.0402(4) Uani 1 1 d .
C10 C 0.51554(17) 0.07605(11) 0.52827(12) 0.0387(4) Uani 1 1 d .
H10 H 0.5651 0.1224 0.5500 0.046 Uiso 1 1 calc R
H10A H 0.4761 0.0991 0.4773 0.046 Uiso 1 1 calc R
C11 C 0.4305(2) 0.05574(15) 0.59651(16) 0.0531(5) Uani 1 1 d .
H11 H 0.3756 0.0147 0.5737 0.080 Uiso 1 1 calc R
H11A H 0.3927 0.1092 0.6139 0.080 Uiso 1 1 calc R
H11B H 0.4678 0.0301 0.6464 0.080 Uiso 1 1 calc R
C13 C 0.7416(2) 0.03330(18) 0.60829(18) 0.0665(7) Uani 1 1 d .
H13 H 0.7921 0.0515 0.5622 0.100 Uiso 1 1 calc R
H13A H 0.7849 0.0068 0.6548 0.100 Uiso 1 1 calc R
H13B H 0.7015 0.0839 0.6304 0.100 Uiso 1 1 calc R
C12 C 0.65846(19) -0.03225(14) 0.57333(14) 0.0485(5) Uani 1 1 d .
H12 H 0.6999 -0.0841 0.5538 0.058 Uiso 1 1 calc R
H12A H 0.6087 -0.0505 0.6207 0.058 Uiso 1 1 calc R
C1 C 0.5000 0.33157(12) 0.7500 0.0237(4) Uani 1 2 d S
C4 C 0.5000 0.50964(13) 0.7500 0.0312(4) Uani 1 2 d S
H4 H 0.5000 0.5712 0.7500 0.037 Uiso 1 2 calc SR

loop_
_atom_site_aniso_label
_atom_site_aniso_U_11
_atom_site_aniso_U_22
_atom_site_aniso_U_33
_atom_site_aniso_U_23
_atom_site_aniso_U_13
_atom_site_aniso_U_12
S1 0.0344(3) 0.0207(2) 0.0246(2) 0.000 0.0013(2) 0.000
O1 0.0375(6) 0.0264(5) 0.0302(5) -0.0025(5) 0.0067(5) 0.0033(5)
F5 0.0369(5) 0.0624(7) 0.0321(5) -0.0010(5) -0.0027(4) 0.0015(5)
F1 0.0365(5) 0.0551(7) 0.0637(7) 0.0086(6) -0.0032(6) -0.0148(5)
N1 0.0391(10) 0.0216(8) 0.0326(10) 0.0064(8) 0.000 0.000
F8 0.0878(10) 0.0525(7) 0.0563(7) -0.0128(6) -0.0323(7) 0.0297(7)
F7 0.0591(7) 0.0624(7) 0.0315(5) -0.0081(5) 0.0127(5) 0.0103(6)
F10 0.0569(7) 0.0537(7) 0.0682(8) 0.0175(6) -0.0220(6) -0.0130(6)
F6 0.0671(8) 0.0592(7) 0.0379(6) 0.0100(5) 0.0096(6) -0.0236(6)
F3 0.0794(9) 0.0421(6) 0.0695(9) -0.0030(6) -0.0302(7) 0.0176(6)
C2 0.0248(7) 0.0266(7) 0.0239(7) -0.0001(6) -0.0003(6) -0.0004(6)
F2 0.0362(6) 0.1065(11) 0.0491(6) -0.0134(8) 0.0124(5) 0.0165(7)
F4 0.0314(5) 0.0794(9) 0.0601(7) -0.0053(7) -0.0105(5) 0.0060(6)
C3 0.0329(8) 0.0270(7) 0.0301(8) 0.0032(6) -0.0012(7) -0.0047(6)
F9 0.0907(11) 0.0934(11) 0.0254(6) 0.0043(6) -0.0077(6) 0.0026(8)
C5 0.0290(7) 0.0308(7) 0.0254(7) -0.0003(6) 0.0043(6) 0.0005(6)
C6 0.0288(8) 0.0489(10) 0.0367(9) -0.0037(7) 0.0070(7) 0.0040(7)
C7 0.0325(8) 0.0446(9) 0.0443(9) -0.0052(8) -0.0060(7) 0.0050(8)
C8 0.0439(9) 0.0387(9) 0.0282(8) 0.0007(7) 0.0072(7) -0.0029(8)
C9 0.0571(11) 0.0356(9) 0.0279(8) 0.0010(7) -0.0027(8) 0.0004(8)
C10 0.0431(9) 0.0263(7) 0.0466(10) -0.0037(7) -0.0052(8) 0.0015(7)
C11 0.0529(12) 0.0488(11) 0.0576(12) -0.0207(10) 0.0097(10) -0.0051(9)
C13 0.0618(14) 0.0644(15) 0.0735(16) -0.0146(12) -0.0297(13) 0.0131(12)
C12 0.0550(12) 0.0419(10) 0.0486(11) 0.0092(9) -0.0125(10) 0.0075(9)
C1 0.0257(10) 0.0220(8) 0.0234(9) 0.000 -0.0026(8) 0.000
C4 0.0357(11) 0.0224(9) 0.0354(11) 0.000 -0.0026(10) 0.000

loop_
_atom_type_symbol
_atom_type_description
_atom_type_scat_dispersion_real
_atom_type_scat_dispersion_imag
_atom_type_scat_source
C C 0.0033 0.0016 'International Tables Vol C Tables 4.2.6.8 and 6.1.1.4'
H H 0.0000 0.0000 'International Tables Vol C Tables 4.2.6.8 and 6.1.1.4'
N N 0.0061 0.0033 'International Tables Vol C Tables 4.2.6.8 and 6.1.1.4'
O O 0.0106 0.0060 'International Tables Vol C Tables 4.2.6.8 and 6.1.1.4'
F F 0.0171 0.0103 'International Tables Vol C Tables 4.2.6.8 and 6.1.1.4'
S S 0.1246 0.1234 'International Tables Vol C Tables 4.2.6.8 and 6.1.1.4'

loop_
_geom_angle_atom_site_label_1
_geom_angle_atom_site_label_2
_geom_angle_atom_site_label_3
_geom_angle
_geom_angle_site_symmetry_1
_geom_angle_site_symmetry_3
C1 S1 O1 85.58(4) . .
C1 S1 O1 85.58(4) . 4_656
O1 S1 O1 171.16(7) . 4_656
C5 O1 S1 113.62(9) . .
C12 N1 C12 111.3(2) . 3_556
C12 N1 C10 106.52(11) . 3_556
C12 N1 C10 110.84(11) 3_556 3_556
C12 N1 C10 110.84(11) . .
C12 N1 C10 106.51(11) 3_556 .
C10 N1 C10 110.93(19) 3_556 .
C1 C2 C3 119.48(15) . .
C1 C2 C5 111.52(13) . .
C3 C2 C5 128.99(14) . .
C2 C3 C4 119.31(15) . .
C2 C3 H3 120.3 . .
C4 C3 H3 120.3 . .
O1 C5 C2 109.32(12) . .
O1 C5 C6 108.83(13) . .
C2 C5 C6 110.80(13) . .
O1 C5 C8 107.75(13) . .
C2 C5 C8 111.04(14) . .
C6 C5 C8 109.02(14) . .
F2 C6 F1 106.65(15) . .
F2 C6 C7 105.59(15) . .
F1 C6 C7 105.29(15) . .
F2 C6 C5 112.02(14) . .
F1 C6 C5 111.64(15) . .
C7 C6 C5 115.02(14) . .
F5 C7 F3 108.83(17) . .
F5 C7 F4 107.13(15) . .
F3 C7 F4 107.36(16) . .
F5 C7 C6 111.63(14) . .
F3 C7 C6 112.69(15) . .
F4 C7 C6 108.96(16) . .
F7 C8 F6 107.31(15) . .
F7 C8 C9 104.87(15) . .
F6 C8 C9 106.30(15) . .
F7 C8 C5 110.05(15) . .
F6 C8 C5 111.00(14) . .
C9 C8 C5 116.75(15) . .
F10 C9 F9 108.52(16) . .
F10 C9 F8 107.29(18) . .
F9 C9 F8 106.68(16) . .
F10 C9 C8 112.47(15) . .
F9 C9 C8 109.54(17) . .
F8 C9 C8 112.12(15) . .
C11 C10 N1 115.31(15) . .
C11 C10 H10 108.4 . .
N1 C10 H10 108.4 . .
C11 C10 H10A 108.4 . .
N1 C10 H10A 108.4 . .
H10 C10 H10A 107.5 . .
C10 C11 H11 109.5 . .
C10 C11 H11A 109.5 . .
H11 C11 H11A 109.5 . .
C10 C11 H11B 109.5 . .
H11 C11 H11B 109.5 . .
H11A C11 H11B 109.5 . .
C12 C13 H13 109.5 . .
C12 C13 H13A 109.5 . .
H13 C13 H13A 109.5 . .
C12 C13 H13B 109.5 . .
H13 C13 H13B 109.5 . .
H13A C13 H13B 109.5 . .
N1 C12 C13 114.92(18) . .
N1 C12 H12 108.5 . .
C13 C12 H12 108.5 . .
N1 C12 H12A 108.5 . .
C13 C12 H12A 108.5 . .
H12 C12 H12A 107.5 . .
C2 C1 C2 121.56(19) 4_656 .
C2 C1 S1 119.22(9) 4_656 .
C2 C1 S1 119.22(9) . .
C3 C4 C3 120.9(2) . 4_656
C3 C4 H4 119.6 . .
C3 C4 H4 119.6 4_656 .

loop_
_geom_bond_atom_site_label_1
_geom_bond_atom_site_label_2
_geom_bond_distance
_geom_bond_site_symmetry_2
S1 C1 1.7260(19) .
S1 O1 1.9356(11) .
S1 O1 1.9356(11) 4_656
O1 C5 1.3736(19) .
F5 C7 1.314(2) .
F1 C6 1.354(2) .
N1 C12 1.509(2) .
N1 C12 1.509(2) 3_556
N1 C10 1.522(2) 3_556
N1 C10 1.522(2) .
F8 C9 1.320(2) .
F7 C8 1.349(2) .
F10 C9 1.313(2) .
F6 C8 1.354(2) .
F3 C7 1.317(2) .
C2 C1 1.3815(17) .
C2 C3 1.387(2) .
C2 C5 1.528(2) .
F2 C6 1.348(2) .
F4 C7 1.333(2) .
C3 C4 1.393(2) .
C3 H3 0.9500 .
F9 C9 1.318(2) .
C5 C6 1.562(2) .
C5 C8 1.565(2) .
C6 C7 1.548(3) .
C8 C9 1.539(3) .
C10 C11 1.506(3) .
C10 H10 0.9900 .
C10 H10A 0.9900 .
C11 H11 0.9800 .
C11 H11A 0.9800 .
C11 H11B 0.9800 .
C13 C12 1.522(3) .
C13 H13 0.9800 .
C13 H13A 0.9800 .
C13 H13B 0.9800 .
C12 H12 0.9900 .
C12 H12A 0.9900 .
C1 C2 1.3814(17) 4_656
C4 C3 1.393(2) 4_656
C4 H4 0.9500 .
